data_2231636
loop_
_publ_author_name
'M'thiruaine, Cyprian M.'
'Friedrich, Holger B.'
'Changamu, Evans O.'
'Omondi, Bernard'

_publ_section_title
;
 (<i>{\m</i>}-Formato-<i>{\k</i>}^2^<i>O</i>:<i>O</i>')bis[dicarbonyl(<i>{\h</i>}^5^-cyclopentadienyl)iron(II)]
 tetrafluoridoborate
;
_journal_coeditor_code NG5211
_journal_issue 9
_journal_name_full 'Acta Crystallographica Section E'
_journal_page_first m1252
_journal_paper_doi 10.1107/S1600536811032764
_journal_volume 67
_journal_year 2011
_chemical_formula_iupac '[Fe2 (C5 H5)2 (C H O2) (CO)4] B F4 '
_chemical_formula_moiety 'C15 H11 Fe2 O6 +, B F4 -'
_chemical_formula_sum 'C15 H11 B F4 Fe2 O6'
_chemical_formula_weight 485.75
_chemical_name_systematic
;
(<i>\m</i>-Formato-<i>\k</i>^2^<i>O</i>:<i>O</i>')bis[dicarbonyl(<i>\h</i>^5^-
cyclopentadienyl)iron(II)] tetrafluoridoborate
;
_space_group_IT_number 14
_symmetry_cell_setting monoclinic
_symmetry_space_group_name_Hall '-P 2ybc'
_symmetry_space_group_name_H-M 'P 1 21/c 1'
_atom_sites_solution_hydrogens geom
_atom_sites_solution_primary direct
_atom_sites_solution_secondary difmap
_audit_conform_dict_name cif_core.dic
_audit_conform_dict_version 2.4
_audit_creation_method 'WinGX routine CIF_UPDATE'
_cell_angle_alpha 90
_cell_angle_beta 115.144(3)
_cell_angle_gamma 90
_cell_formula_units_Z 4
_cell_length_a 7.4964(5)
_cell_length_b 17.8845(14)
_cell_length_c 14.1931(9)
_cell_measurement_reflns_used 42124
_cell_measurement_temperature 100(2)
_cell_measurement_theta_max 28.52
_cell_measurement_theta_min 1.95
_cell_volume 1722.6(2)
_computing_cell_refinement 'SAINT-Plus (Bruker, 2007)'
_computing_data_collection 'APEX2 (Bruker, 2007)'
_computing_data_reduction 'SAINT-Plus and XPREP (Bruker, 2007)'
_computing_molecular_graphics 'ORTEP3 (Farrugia, 1997)'
_computing_publication_material 'WinGX (Farrugia, 1999)'
_computing_structure_refinement 'SHELXL97 (Sheldrick, 2008)'
_computing_structure_solution 'SHELXS97 (Sheldrick, 2008)'
_diffrn_ambient_temperature 100(2)
_diffrn_measured_fraction_theta_full 0.994
_diffrn_measured_fraction_theta_max 0.994
_diffrn_measurement_device_type 'Bruker X8 APEXII 4K Kappa CCD'
_diffrn_measurement_method '\f and \w scans'
_diffrn_radiation_monochromator graphite
_diffrn_radiation_type MoK\a
_diffrn_radiation_wavelength 0.71073
_diffrn_reflns_av_R_equivalents 0.0475
_diffrn_reflns_limit_h_max 10
_diffrn_reflns_limit_h_min -9
_diffrn_reflns_limit_k_max 23
_diffrn_reflns_limit_k_min -24
_diffrn_reflns_limit_l_max 19
_diffrn_reflns_limit_l_min -19
_diffrn_reflns_number 41366
_diffrn_reflns_theta_full 28.52
_diffrn_reflns_theta_max 28.52
_diffrn_reflns_theta_min 1.95
_diffrn_standards_decay_% 0
_diffrn_standards_interval_count 0
_diffrn_standards_interval_time 0
_diffrn_standards_number 0
_exptl_absorpt_coefficient_mu 1.757
_exptl_absorpt_correction_T_max 0.8439
_exptl_absorpt_correction_T_min 0.6778
_exptl_absorpt_correction_type multi-scan
_exptl_absorpt_process_details '(SADABS; Bruker, 2007)'
_exptl_crystal_colour brown
_exptl_crystal_density_diffrn 1.873
_exptl_crystal_density_method 'not measured'
_exptl_crystal_description block
_exptl_crystal_F_000 968
_exptl_crystal_size_max 0.24
_exptl_crystal_size_mid 0.11
_exptl_crystal_size_min 0.1
_refine_diff_density_max 1.383
_refine_diff_density_min -0.915
_refine_ls_extinction_method none
_refine_ls_goodness_of_fit_ref 1.019
_refine_ls_hydrogen_treatment constr
_refine_ls_matrix_type full
_refine_ls_number_parameters 253
_refine_ls_number_reflns 4341
_refine_ls_number_restraints 11
_refine_ls_restrained_S_all 1.026
_refine_ls_R_factor_all 0.0343
_refine_ls_R_factor_gt 0.0277
_refine_ls_shift/su_max 0.002
_refine_ls_shift/su_mean 0
_refine_ls_structure_factor_coef Fsqd
_refine_ls_weighting_details 'calc w=1/[\s^2^(Fo^2^)+(0.0257P)^2^+2.6185P] where P=(Fo^2^+2Fc^2^)/3'
_refine_ls_weighting_scheme calc
_refine_ls_wR_factor_gt 0.0648
_refine_ls_wR_factor_ref 0.0686
_reflns_number_gt 3784
_reflns_number_total 4341
_reflns_threshold_expression I>2\s(I)
_cod_data_source_file ng5211.cif
_cod_data_source_block I
_cod_original_cell_volume 1722.5(2)
_cod_original_sg_symbol_H-M P21/c
_cod_database_code 2231636
_cod_database_fobs_code 2231636

loop_
_symmetry_equiv_pos_as_xyz
'x, y, z'
'-x, y+1/2, -z+1/2'
'-x, -y, -z'
'x, -y-1/2, z-1/2'

loop_
_atom_site_type_symbol
_atom_site_label
_atom_site_fract_x
_atom_site_fract_y
_atom_site_fract_z
_atom_site_U_iso_or_equiv
_atom_site_adp_type
_atom_site_calc_flag
_atom_site_refinement_flags
_atom_site_occupancy
_atom_site_symmetry_multiplicity
C C1 -0.3243(3) 0.92926(11) 0.07899(14) 0.0147(4) Uani d . 1 1
H H1 -0.3337 0.88 0.0438 0.018 Uiso d R 1 1
C C2 -0.1969(3) 0.99018(11) 0.08289(14) 0.0150(4) Uani d . 1 1
H H2 -0.1025 0.9911 0.05 0.018 Uiso d R 1 1
C C3 -0.2325(3) 1.04957(11) 0.13869(14) 0.0153(4) Uani d . 1 1
H H3 -0.1677 1.0998 0.1522 0.018 Uiso d R 1 1
C C4 -0.3832(3) 1.02592(11) 0.16890(14) 0.0152(4) Uani d . 1 1
H H4 -0.44 1.0562 0.2088 0.018 Uiso d R 1 1
C C5 -0.4380(3) 0.95243(11) 0.13173(14) 0.0153(4) Uani d . 1 1
H H5 -0.5392 0.9214 0.1421 0.018 Uiso d R 1 1
C C6 0.0115(3) 1.01353(10) 0.34237(14) 0.0146(3) Uani d U 1 1
C C7 0.0791(3) 0.90816(11) 0.23422(15) 0.0161(3) Uani d U 1 1
C C8 -0.0601(3) 0.85414(10) 0.39906(14) 0.0137(3) Uani d . 1 1
H H8 -0.0936 0.8167 0.4362 0.016 Uiso calc R 1 1
C C9 0.3687(3) 0.72050(11) 0.53224(15) 0.0179(4) Uani d . 1 1
H H9 0.2698 0.6817 0.5283 0.021 Uiso d R 1 1
C C10 0.5315(3) 0.74607(11) 0.62519(15) 0.0175(4) Uani d . 1 1
H H10 0.5666 0.7279 0.6975 0.021 Uiso d R 1 1
C C11 0.6362(3) 0.79995(12) 0.59592(16) 0.0188(4) Uani d . 1 1
H H11 0.7579 0.8268 0.644 0.023 Uiso d R 1 1
C C12 0.5394(3) 0.80858(12) 0.48493(16) 0.0189(4) Uani d . 1 1
H H12 0.5807 0.8426 0.4419 0.023 Uiso d R 1 1
C C13 0.3781(3) 0.75852(11) 0.44746(15) 0.0185(4) Uani d . 1 1
H H13 0.2831 0.7523 0.3728 0.022 Uiso d R 1 1
C C14 0.2328(3) 0.82195(10) 0.63946(15) 0.0151(3) Uani d U 1 1
C C15 0.4344(3) 0.92972(11) 0.59175(14) 0.0150(3) Uani d U 1 1
B B1 -0.1687(3) 0.64951(14) 0.37678(18) 0.0201(4) Uani d . 1 1
F F1 -0.06516(18) 0.69395(7) 0.33590(9) 0.0219(3) Uani d . 1 1
F F2 -0.2175(2) 0.58267(8) 0.32135(15) 0.0431(4) Uani d . 1 1
F F3 -0.3406(2) 0.68494(8) 0.36527(13) 0.0340(3) Uani d . 1 1
F F4 -0.0473(2) 0.63435(12) 0.47950(12) 0.0510(5) Uani d . 1 1
Fe Fe1 -0.13319(4) 0.955840(14) 0.233347(19) 0.01069(7) Uani d U 1 1
Fe Fe2 0.34774(4) 0.835389(14) 0.552967(19) 0.01083(7) Uani d U 1 1
O O1 0.1019(2) 1.05243(8) 0.40890(12) 0.0232(3) Uani d . 1 1
O O2 0.2129(2) 0.88085(9) 0.23040(12) 0.0250(3) Uani d U 1 1
O O3 -0.19470(19) 0.88025(8) 0.31758(10) 0.0149(3) Uani d . 1 1
O O4 0.11643(19) 0.87505(7) 0.43390(10) 0.0139(3) Uani d . 1 1
O O5 0.1671(2) 0.80908(9) 0.69662(11) 0.0228(3) Uani d . 1 1
O O6 0.4921(2) 0.98874(8) 0.61515(12) 0.0241(3) Uani d . 1 1

loop_
_atom_site_aniso_label
_atom_site_aniso_U_11
_atom_site_aniso_U_22
_atom_site_aniso_U_33
_atom_site_aniso_U_12
_atom_site_aniso_U_13
_atom_site_aniso_U_23
C1 0.0144(9) 0.0155(9) 0.0115(8) 0.0002(7) 0.0029(7) -0.0001(7)
C2 0.0149(9) 0.0174(9) 0.0111(8) 0.0007(7) 0.0042(7) 0.0031(7)
C3 0.0153(9) 0.0138(8) 0.0145(8) 0.0018(7) 0.0041(7) 0.0036(7)
C4 0.0123(8) 0.0191(9) 0.0121(8) 0.0046(7) 0.0031(7) 0.0021(7)
C5 0.0101(8) 0.0201(9) 0.0132(8) 0.0011(7) 0.0023(7) 0.0035(7)
C6 0.0135(9) 0.0144(8) 0.0140(8) 0.0020(6) 0.0038(7) 0.0019(6)
C7 0.0138(8) 0.0185(9) 0.0153(8) 0.0018(6) 0.0055(7) 0.0015(7)
C8 0.0148(9) 0.0133(8) 0.0142(8) 0.0011(7) 0.0074(7) 0.0012(7)
C9 0.0151(9) 0.0130(9) 0.0222(9) 0.0028(7) 0.0046(8) -0.0033(7)
C10 0.0152(9) 0.0150(9) 0.0188(9) 0.0057(7) 0.0038(7) 0.0005(7)
C11 0.0111(9) 0.0205(9) 0.0218(9) 0.0037(7) 0.0041(7) -0.0013(8)
C12 0.0155(9) 0.0238(10) 0.0208(9) 0.0031(8) 0.0109(8) -0.0021(8)
C13 0.0167(9) 0.0212(10) 0.0161(9) 0.0061(8) 0.0053(7) -0.0053(7)
C14 0.0159(9) 0.0145(8) 0.0147(8) 0.0029(7) 0.0063(7) 0.0013(7)
C15 0.0143(9) 0.0170(7) 0.0130(8) 0.0005(7) 0.0051(7) -0.0005(6)
B1 0.0165(11) 0.0222(11) 0.0202(10) -0.0014(9) 0.0064(9) 0.0029(9)
F1 0.0215(6) 0.0243(6) 0.0217(6) -0.0017(5) 0.0110(5) 0.0033(5)
F2 0.0262(8) 0.0265(7) 0.0816(12) -0.0079(6) 0.0275(8) -0.0190(8)
F3 0.0321(8) 0.0294(7) 0.0534(9) 0.0073(6) 0.0307(7) 0.0015(6)
F4 0.0333(9) 0.0855(13) 0.0248(7) -0.0234(9) 0.0032(6) 0.0205(8)
Fe1 0.00883(12) 0.01172(13) 0.01071(12) 0.00072(9) 0.00336(10) 0.00103(9)
Fe2 0.00995(13) 0.01173(13) 0.01013(12) 0.00130(9) 0.00361(10) 0.00004(9)
O1 0.0228(8) 0.0187(7) 0.0208(7) -0.0012(6) 0.0020(6) -0.0026(6)
O2 0.0186(7) 0.0328(9) 0.0259(8) 0.0080(6) 0.0118(6) 0.0032(6)
O3 0.0112(6) 0.0164(6) 0.0152(6) 0.0000(5) 0.0037(5) 0.0038(5)
O4 0.0118(6) 0.0156(6) 0.0129(6) 0.0012(5) 0.0039(5) 0.0022(5)
O5 0.0274(8) 0.0251(8) 0.0212(7) 0.0040(6) 0.0153(7) 0.0045(6)
O6 0.0277(8) 0.0187(7) 0.0245(7) -0.0037(6) 0.0097(7) -0.0031(6)

loop_
_atom_type_symbol
_atom_type_description
_atom_type_scat_dispersion_real
_atom_type_scat_dispersion_imag
_atom_type_scat_source
C C 0.0033 0.0016 'International Tables Vol C Tables 4.2.6.8 and 6.1.1.4'
H H 0 0 'International Tables Vol C Tables 4.2.6.8 and 6.1.1.4'
B B 0.0013 0.0007 'International Tables Vol C Tables 4.2.6.8 and 6.1.1.4'
F F 0.0171 0.0103 'International Tables Vol C Tables 4.2.6.8 and 6.1.1.4'
Fe Fe 0.3463 0.8444 'International Tables Vol C Tables 4.2.6.8 and 6.1.1.4'
O O 0.0106 0.006 'International Tables Vol C Tables 4.2.6.8 and 6.1.1.4'

loop_
_geom_angle_atom_site_label_1
_geom_angle_atom_site_label_2
_geom_angle_atom_site_label_3
_geom_angle
C5 C1 C2 107.34(17)
C5 C1 Fe1 71.28(11)
C2 C1 Fe1 68.89(10)
C5 C1 H1 126.3
C2 C1 H1 126.3
Fe1 C1 H1 126.3
C3 C2 C1 108.10(16)
C3 C2 Fe1 70.24(10)
C1 C2 Fe1 70.92(10)
C3 C2 H2 125.9
C1 C2 H2 125.9
Fe1 C2 H2 125.9
C2 C3 C4 107.81(17)
C2 C3 Fe1 69.86(10)
C4 C3 Fe1 71.32(11)
C2 C3 H3 126.1
C4 C3 H3 126.1
Fe1 C3 H3 126.1
C5 C4 C3 107.74(17)
C5 C4 Fe1 70.92(11)
C3 C4 Fe1 68.74(11)
C5 C4 H4 126.1
C3 C4 H4 126.1
Fe1 C4 H4 126.1
C4 C5 C1 109.00(17)
C4 C5 Fe1 70.16(11)
C1 C5 Fe1 69.59(11)
C4 C5 H5 125.5
C1 C5 H5 125.5
Fe1 C5 H5 125.5
O1 C6 Fe1 177.30(17)
O2 C7 Fe1 176.01(18)
O4 C8 O3 123.42(17)
O4 C8 H8 118.3
O3 C8 H8 118.3
C13 C9 C10 107.38(18)
C13 C9 Fe2 71.35(11)
C10 C9 Fe2 69.14(11)
C13 C9 H9 126.3
C10 C9 H9 126.3
Fe2 C9 H9 126.3
C11 C10 C9 107.94(18)
C11 C10 Fe2 70.39(11)
C9 C10 Fe2 70.43(11)
C11 C10 H10 126
C9 C10 H10 126
Fe2 C10 H10 126
C10 C11 C12 108.14(18)
C10 C11 Fe2 69.87(11)
C12 C11 Fe2 70.61(11)
C10 C11 H11 125.9
C12 C11 H11 125.9
Fe2 C11 H11 125.9
C13 C12 C11 107.30(18)
C13 C12 Fe2 71.01(11)
C11 C12 Fe2 69.22(11)
C13 C12 H12 126.4
C11 C12 H12 126.3
Fe2 C12 H12 126.3
C9 C13 C12 109.22(17)
C9 C13 Fe2 69.49(11)
C12 C13 Fe2 69.77(11)
C9 C13 H13 125.4
C12 C13 H13 125.4
Fe2 C13 H13 125.4
O5 C14 Fe2 175.35(17)
O6 C15 Fe2 178.34(18)
F4 B1 F3 112.2(2)
F4 B1 F2 109.0(2)
F3 B1 F2 108.60(18)
F4 B1 F1 108.53(18)
F3 B1 F1 110.15(18)
F2 B1 F1 108.22(18)
C6 Fe1 C7 93.30(9)
C6 Fe1 O3 94.73(7)
C7 Fe1 O3 95.98(7)
C6 Fe1 C2 120.60(8)
C7 Fe1 C2 87.91(8)
O3 Fe1 C2 144.23(7)
C6 Fe1 C3 90.74(8)
C7 Fe1 C3 117.34(8)
O3 Fe1 C3 145.87(7)
C2 Fe1 C3 39.90(7)
C6 Fe1 C1 157.78(8)
C7 Fe1 C1 96.27(8)
O3 Fe1 C1 104.12(7)
C2 Fe1 C1 40.19(7)
C3 Fe1 C1 67.05(7)
C6 Fe1 C4 97.62(8)
C7 Fe1 C4 154.51(8)
O3 Fe1 C4 105.94(7)
C2 Fe1 C4 66.70(7)
C3 Fe1 C4 39.94(7)
C1 Fe1 C4 66.18(7)
C6 Fe1 C5 133.28(8)
C7 Fe1 C5 133.17(8)
O3 Fe1 C5 86.05(7)
C2 Fe1 C5 66.31(7)
C3 Fe1 C5 66.25(8)
C1 Fe1 C5 39.13(7)
C4 Fe1 C5 38.92(7)
C14 Fe2 C15 97.58(9)
C14 Fe2 O4 97.58(7)
C15 Fe2 O4 89.81(7)
C14 Fe2 C10 88.27(8)
C15 Fe2 C10 119.41(8)
O4 Fe2 C10 149.28(7)
C14 Fe2 C11 120.08(9)
C15 Fe2 C11 90.05(9)
O4 Fe2 C11 142.00(7)
C10 Fe2 C11 39.74(8)
C14 Fe2 C9 92.94(8)
C15 Fe2 C9 157.11(8)
O4 Fe2 C9 108.95(7)
C10 Fe2 C9 40.43(8)
C11 Fe2 C9 67.11(8)
C14 Fe2 C12 155.18(8)
C15 Fe2 C12 97.22(8)
O4 Fe2 C12 102.29(7)
C10 Fe2 C12 67.08(8)
C11 Fe2 C12 40.17(8)
C9 Fe2 C12 66.65(8)
C14 Fe2 C13 128.76(9)
C15 Fe2 C13 133.58(8)
O4 Fe2 C13 86.96(7)
C10 Fe2 C13 66.45(8)
C11 Fe2 C13 66.32(8)
C9 Fe2 C13 39.16(8)
C12 Fe2 C13 39.21(8)
C8 O3 Fe1 120.38(12)
C8 O4 Fe2 128.81(12)

loop_
_geom_bond_atom_site_label_1
_geom_bond_atom_site_label_2
_geom_bond_distance
C1 C5 1.414(3)
C1 C2 1.434(3)
C1 Fe1 2.1002(18)
C1 H1 1
C2 C3 1.416(3)
C2 Fe1 2.0732(18)
C2 H2 1
C3 C4 1.432(3)
C3 Fe1 2.0783(19)
C3 H3 1
C4 C5 1.411(3)
C4 Fe1 2.1125(19)
C4 H4 1.0001
C5 Fe1 2.1224(19)
C5 H5 1
C6 O1 1.136(2)
C6 Fe1 1.7915(19)
C7 O2 1.138(2)
C7 Fe1 1.8009(19)
C8 O4 1.256(2)
C8 O3 1.258(2)
C8 H8 0.95
C9 C13 1.410(3)
C9 C10 1.439(3)
C9 Fe2 2.0910(19)
C9 H9 1
C10 C11 1.412(3)
C10 Fe2 2.0737(19)
C10 H10 0.9999
C11 C12 1.435(3)
C11 Fe2 2.0805(19)
C11 H11 0.9999
C12 C13 1.414(3)
C12 Fe2 2.0990(19)
C12 H12 1.0001
C13 Fe2 2.1152(19)
C13 H13 1.0001
C14 O5 1.137(2)
C14 Fe2 1.7906(19)
C15 O6 1.135(2)
C15 Fe2 1.808(2)
B1 F4 1.378(3)
B1 F3 1.382(3)
B1 F2 1.392(3)
B1 F1 1.397(3)
Fe1 O3 1.9844(13)
Fe2 O4 1.9686(13)

loop_
_geom_torsion_atom_site_label_1
_geom_torsion_atom_site_label_2
_geom_torsion_atom_site_label_3
_geom_torsion_atom_site_label_4
_geom_torsion
C5 C1 C2 C3 0.6(2)
Fe1 C1 C2 C3 -60.70(13)
C5 C1 C2 Fe1 61.25(13)
C1 C2 C3 C4 -0.4(2)
Fe1 C2 C3 C4 -61.56(13)
C1 C2 C3 Fe1 61.13(13)
C2 C3 C4 C5 0.2(2)
Fe1 C3 C4 C5 -60.48(13)
C2 C3 C4 Fe1 60.63(13)
C3 C4 C5 C1 0.2(2)
Fe1 C4 C5 C1 -58.91(13)
C3 C4 C5 Fe1 59.11(13)
C2 C1 C5 C4 -0.5(2)
Fe1 C1 C5 C4 59.26(13)
C2 C1 C5 Fe1 -59.72(12)
C13 C9 C10 C11 0.8(2)
Fe2 C9 C10 C11 -60.69(14)
C13 C9 C10 Fe2 61.45(13)
C9 C10 C11 C12 0.2(2)
Fe2 C10 C11 C12 -60.52(14)
C9 C10 C11 Fe2 60.72(13)
C10 C11 C12 C13 -1.1(2)
Fe2 C11 C12 C13 -61.14(13)
C10 C11 C12 Fe2 60.05(14)
C10 C9 C13 C12 -1.5(2)
Fe2 C9 C13 C12 58.58(14)
C10 C9 C13 Fe2 -60.04(13)
C11 C12 C13 C9 1.6(2)
Fe2 C12 C13 C9 -58.41(14)
C11 C12 C13 Fe2 59.99(13)
C3 C2 Fe1 C6 -46.86(14)
C1 C2 Fe1 C6 -165.13(12)
C3 C2 Fe1 C7 -139.46(12)
C1 C2 Fe1 C7 102.27(12)
C3 C2 Fe1 O3 123.20(13)
C1 C2 Fe1 O3 4.93(17)
C1 C2 Fe1 C3 -118.27(16)
C3 C2 Fe1 C1 118.27(16)
C3 C2 Fe1 C4 38.15(11)
C1 C2 Fe1 C4 -80.12(12)
C3 C2 Fe1 C5 80.75(12)
C1 C2 Fe1 C5 -37.52(11)
C2 C3 Fe1 C6 141.09(12)
C4 C3 Fe1 C6 -101.01(12)
C2 C3 Fe1 C7 46.98(14)
C4 C3 Fe1 C7 164.89(11)
C2 C3 Fe1 O3 -119.34(13)
C4 C3 Fe1 O3 -1.44(18)
C4 C3 Fe1 C2 117.90(16)
C2 C3 Fe1 C1 -38.12(11)
C4 C3 Fe1 C1 79.78(12)
C2 C3 Fe1 C4 -117.90(16)
C2 C3 Fe1 C5 -80.90(12)
C4 C3 Fe1 C5 37.01(11)
C5 C1 Fe1 C6 -82.2(2)
C2 C1 Fe1 C6 35.7(3)
C5 C1 Fe1 C7 162.86(12)
C2 C1 Fe1 C7 -79.23(12)
C5 C1 Fe1 O3 65.06(12)
C2 C1 Fe1 O3 -177.03(11)
C5 C1 Fe1 C2 -117.91(16)
C5 C1 Fe1 C3 -80.07(12)
C2 C1 Fe1 C3 37.84(11)
C5 C1 Fe1 C4 -36.39(11)
C2 C1 Fe1 C4 81.52(12)
C2 C1 Fe1 C5 117.91(16)
C5 C4 Fe1 C6 -159.28(12)
C3 C4 Fe1 C6 81.99(12)
C5 C4 Fe1 C7 86.2(2)
C3 C4 Fe1 C7 -32.6(2)
C5 C4 Fe1 O3 -62.12(12)
C3 C4 Fe1 O3 179.16(10)
C5 C4 Fe1 C2 80.61(12)
C3 C4 Fe1 C2 -38.11(11)
C5 C4 Fe1 C3 118.72(16)
C5 C4 Fe1 C1 36.58(11)
C3 C4 Fe1 C1 -82.14(12)
C3 C4 Fe1 C5 -118.72(16)
C4 C5 Fe1 C6 28.79(16)
C1 C5 Fe1 C6 149.03(12)
C4 C5 Fe1 C7 -143.93(12)
C1 C5 Fe1 C7 -23.69(16)
C4 C5 Fe1 O3 121.58(11)
C1 C5 Fe1 O3 -118.19(11)
C4 C5 Fe1 C2 -81.72(12)
C1 C5 Fe1 C2 38.52(11)
C4 C5 Fe1 C3 -37.96(11)
C1 C5 Fe1 C3 82.28(12)
C4 C5 Fe1 C1 -120.24(16)
C1 C5 Fe1 C4 120.24(16)
C11 C10 Fe2 C14 -145.14(13)
C9 C10 Fe2 C14 96.58(13)
C11 C10 Fe2 C15 -47.42(14)
C9 C10 Fe2 C15 -165.69(12)
C11 C10 Fe2 O4 112.87(15)
C9 C10 Fe2 O4 -5.4(2)
C9 C10 Fe2 C11 -118.28(17)
C11 C10 Fe2 C9 118.28(17)
C11 C10 Fe2 C12 37.90(12)
C9 C10 Fe2 C12 -80.38(13)
C11 C10 Fe2 C13 80.73(13)
C9 C10 Fe2 C13 -37.55(12)
C10 C11 Fe2 C14 41.31(15)
C12 C11 Fe2 C14 160.03(12)
C10 C11 Fe2 C15 140.10(12)
C12 C11 Fe2 C15 -101.18(13)
C10 C11 Fe2 O4 -130.14(13)
C12 C11 Fe2 O4 -11.43(18)
C12 C11 Fe2 C10 118.72(17)
C10 C11 Fe2 C9 -38.31(12)
C12 C11 Fe2 C9 80.41(13)
C10 C11 Fe2 C12 -118.72(17)
C10 C11 Fe2 C13 -81.09(13)
C12 C11 Fe2 C13 37.62(12)
C13 C9 Fe2 C14 158.36(13)
C10 C9 Fe2 C14 -83.87(13)
C13 C9 Fe2 C15 -84.2(2)
C10 C9 Fe2 C15 33.6(3)
C13 C9 Fe2 O4 59.31(13)
C10 C9 Fe2 O4 177.08(11)
C13 C9 Fe2 C10 -117.77(17)
C13 C9 Fe2 C11 -80.10(13)
C10 C9 Fe2 C11 37.67(12)
C13 C9 Fe2 C12 -36.25(12)
C10 C9 Fe2 C12 81.52(13)
C10 C9 Fe2 C13 117.77(17)
C13 C12 Fe2 C14 73.1(2)
C11 C12 Fe2 C14 -44.7(3)
C13 C12 Fe2 C15 -160.72(12)
C11 C12 Fe2 C15 81.44(13)
C13 C12 Fe2 O4 -69.34(12)
C11 C12 Fe2 O4 172.83(12)
C13 C12 Fe2 C10 80.34(13)
C11 C12 Fe2 C10 -37.50(12)
C13 C12 Fe2 C11 117.83(18)
C13 C12 Fe2 C9 36.20(12)
C11 C12 Fe2 C9 -81.63(13)
C11 C12 Fe2 C13 -117.83(18)
C9 C13 Fe2 C14 -28.18(16)
C12 C13 Fe2 C14 -149.00(13)
C9 C13 Fe2 C15 147.70(13)
C12 C13 Fe2 C15 26.88(17)
C9 C13 Fe2 O4 -125.46(12)
C12 C13 Fe2 O4 113.72(12)
C9 C13 Fe2 C10 38.75(12)
C12 C13 Fe2 C10 -82.07(13)
C9 C13 Fe2 C11 82.29(13)
C12 C13 Fe2 C11 -38.53(12)
C12 C13 Fe2 C9 -120.82(17)
C9 C13 Fe2 C12 120.82(17)
O4 C8 O3 Fe1 2.3(2)
C6 Fe1 O3 C8 -47.85(15)
C7 Fe1 O3 C8 45.98(15)
C2 Fe1 O3 C8 140.73(15)
C3 Fe1 O3 C8 -146.20(15)
C1 Fe1 O3 C8 144.01(14)
C4 Fe1 O3 C8 -147.16(14)
C5 Fe1 O3 C8 179.01(15)
O3 C8 O4 Fe2 -174.87(13)
C14 Fe2 O4 C8 -40.67(17)
C15 Fe2 O4 C8 -138.29(16)
C10 Fe2 O4 C8 58.8(2)
C11 Fe2 O4 C8 131.88(16)
C9 Fe2 O4 C8 55.10(17)
C12 Fe2 O4 C8 124.36(16)
C13 Fe2 O4 C8 88.04(16)
